data_7103627
loop_
_publ_author_name
'Nakai, Hidetaka'
'Tang, Yongjun'
'Gantzel, Peter'
'Meyer, Karsten'

_publ_section_title
;
 A new entry to N-heterocyclic carbene chemistry: synthesis and
 characterisation of a triscarbene complex of thallium(I)
;
_journal_coden_ASTM CHCOFS
_journal_issue 1
_journal_name_full
;
 Chemical Communications (Cambridge, United Kingdom)
;
_journal_page_first 24
_journal_page_last 25
_journal_paper_doi 10.1039/b209071f
_journal_year 2003
_chemical_formula_sum 'C42 H64 F3 N6 O5 S Tl'
_chemical_formula_weight 1026.42
_space_group_IT_number 14
_symmetry_cell_setting monoclinic
_symmetry_space_group_name_Hall '-P 2ybc'
_symmetry_space_group_name_H-M 'P 1 21/c 1'
_atom_sites_solution_hydrogens geom
_atom_sites_solution_primary direct
_atom_sites_solution_secondary difmap
_audit_creation_method SHELXL-97
_cell_angle_alpha 90.00
_cell_angle_beta 97.580(2)
_cell_angle_gamma 90.00
_cell_formula_units_Z 4
_cell_length_a 12.8495(12)
_cell_length_b 17.1020(16)
_cell_length_c 20.8654(19)
_cell_measurement_reflns_used 8994
_cell_measurement_temperature 100(2)
_cell_measurement_theta_max 26.80
_cell_measurement_theta_min 2.30
_cell_volume 4545.1(7)
_computing_cell_refinement 'Bruker SMART'
_computing_data_collection 'Bruker SMART'
_computing_data_reduction 'Bruker SAINT'
_computing_molecular_graphics 'Bruker SHELXTL'
_computing_publication_material 'Bruker SHELXTL'
_computing_structure_refinement 'SHELXL-97 (Sheldrick, 1997)'
_computing_structure_solution 'SHELXS-97 (Sheldrick, 1990)'
_diffrn_ambient_temperature 100(2)
_diffrn_measured_fraction_theta_full 0.988
_diffrn_measured_fraction_theta_max 0.988
_diffrn_measurement_device_type 'CCD area detector'
_diffrn_measurement_method 'phi and omega scans'
_diffrn_radiation_monochromator graphite
_diffrn_radiation_source 'fine-focus sealed tube'
_diffrn_radiation_type MoK\a
_diffrn_radiation_wavelength 0.71073
_diffrn_reflns_av_R_equivalents 0.0576
_diffrn_reflns_av_sigmaI/netI 0.0593
_diffrn_reflns_limit_h_max 16
_diffrn_reflns_limit_h_min -16
_diffrn_reflns_limit_k_max 22
_diffrn_reflns_limit_k_min -22
_diffrn_reflns_limit_l_max 26
_diffrn_reflns_limit_l_min -27
_diffrn_reflns_number 37907
_diffrn_reflns_theta_full 27.54
_diffrn_reflns_theta_max 27.54
_diffrn_reflns_theta_min 1.55
_exptl_absorpt_coefficient_mu 3.660
_exptl_absorpt_correction_T_max 0.6678
_exptl_absorpt_correction_T_min 0.1578
_exptl_absorpt_correction_type none
_exptl_crystal_colour colorless
_exptl_crystal_density_diffrn 1.500
_exptl_crystal_density_meas 0
_exptl_crystal_density_method 'not measured'
_exptl_crystal_description needle
_exptl_crystal_F_000 2088
_exptl_crystal_size_max 0.80
_exptl_crystal_size_mid 0.20
_exptl_crystal_size_min 0.12
_refine_diff_density_max 3.551
_refine_diff_density_min -1.487
_refine_diff_density_rms 0.134
_refine_ls_extinction_method none
_refine_ls_goodness_of_fit_ref 1.005
_refine_ls_hydrogen_treatment mixed
_refine_ls_matrix_type full
_refine_ls_number_parameters 535
_refine_ls_number_reflns 10351
_refine_ls_number_restraints 0
_refine_ls_restrained_S_all 1.005
_refine_ls_R_factor_all 0.0615
_refine_ls_R_factor_gt 0.0405
_refine_ls_shift/su_max 0.058
_refine_ls_shift/su_mean 0.004
_refine_ls_structure_factor_coef Fsqd
_refine_ls_weighting_details
;
calc w=1/[\s^2^(Fo^2^)+(0.0590P)^2^+0.0000P] where 
P=(Fo^2^+2Fc^2^)/3
;
_refine_ls_weighting_scheme calc
_refine_ls_wR_factor_gt 0.0954
_refine_ls_wR_factor_ref 0.1044
_reflns_number_gt 7932
_reflns_number_total 10351
_reflns_threshold_expression >2sigma(I)
_cod_data_source_file b209071f.txt
_cod_data_source_block complex
_cod_depositor_comments
;
The following automatic conversions were performed:
'_symmetry_cell_setting' value 'Monoclinic' changed to 'monoclinic'
according to '/home/saulius/struct/CIF-dictionaries/cif_core.dic'
dictionary named 'cif_core.dic' version 2.4.1 from 2010-06-29.

Automatic conversion script
Id: cif_fix_enum 1527 2010-12-29 10:47:43Z saulius 
;
_cod_original_sg_symbol_H-M P2(1)/c
_cod_database_code 7103627

loop_
_symmetry_equiv_pos_as_xyz
'x, y, z'
'-x, y+1/2, -z+1/2'
'-x, -y, -z'
'x, -y-1/2, z-1/2'

loop_
_atom_site_label
_atom_site_type_symbol
_atom_site_fract_x
_atom_site_fract_y
_atom_site_fract_z
_atom_site_U_iso_or_equiv
_atom_site_adp_type
_atom_site_occupancy
_atom_site_symmetry_multiplicity
_atom_site_calc_flag
_atom_site_refinement_flags
_atom_site_disorder_assembly
_atom_site_disorder_group
Tl1 Tl 0.681305(12) 0.673057(9) 0.198637(8) 0.02333(7) Uani 1 1 d . . .
C5 C 0.4372(3) 0.6211(3) 0.2019(2) 0.0245(9) Uani 1 1 d . . .
C6 C 0.4491(3) 0.6309(2) 0.1372(2) 0.0223(9) Uani 1 1 d . . .
C1 C 0.4647(3) 0.7056(3) 0.1120(2) 0.0222(9) Uani 1 1 d . . .
C2 C 0.4659(3) 0.7701(2) 0.1533(2) 0.0237(9) Uani 1 1 d . . .
C3 C 0.4611(3) 0.7614(3) 0.2193(2) 0.0257(10) Uani 1 1 d . . .
C4 C 0.4454(3) 0.6866(3) 0.2438(2) 0.0246(10) Uani 1 1 d . . .
C11 C 0.4219(4) 0.5398(3) 0.2287(2) 0.0310(11) Uani 1 1 d . . .
H11A H 0.3471 0.5264 0.2220 0.047 Uiso 1 1 calc R . .
H11B H 0.4476 0.5389 0.2750 0.047 Uiso 1 1 calc R . .
H11C H 0.4611 0.5016 0.2062 0.047 Uiso 1 1 calc R . .
C12 C 0.4421(3) 0.5600(2) 0.0929(2) 0.0232(9) Uani 1 1 d . . .
H12A H 0.3839 0.5262 0.1030 0.028 Uiso 1 1 calc R . .
H12B H 0.4250 0.5778 0.0476 0.028 Uiso 1 1 calc R . .
C7 C 0.4865(4) 0.7164(3) 0.0434(2) 0.0262(10) Uani 1 1 d . . .
H7A H 0.4202 0.7250 0.0152 0.039 Uiso 1 1 calc R . .
H7B H 0.5208 0.6694 0.0293 0.039 Uiso 1 1 calc R . .
H7C H 0.5325 0.7617 0.0410 0.039 Uiso 1 1 calc R . .
C8 C 0.4738(4) 0.8512(3) 0.1256(2) 0.0284(10) Uani 1 1 d . . .
H8A H 0.4373 0.8518 0.0807 0.034 Uiso 1 1 calc R . .
H8B H 0.4372 0.8885 0.1512 0.034 Uiso 1 1 calc R . .
C9 C 0.4760(4) 0.8309(3) 0.2648(3) 0.0358(12) Uani 1 1 d . . .
H9A H 0.5178 0.8710 0.2463 0.054 Uiso 1 1 calc R . .
H9B H 0.5125 0.8140 0.3067 0.054 Uiso 1 1 calc R . .
H9C H 0.4073 0.8526 0.2706 0.054 Uiso 1 1 calc R . .
C10 C 0.4347(4) 0.6751(3) 0.3142(2) 0.0334(11) Uani 1 1 d . . .
H10A H 0.4115 0.7247 0.3321 0.040 Uiso 1 1 calc R . .
H10B H 0.3800 0.6353 0.3181 0.040 Uiso 1 1 calc R . .
N1C N 0.5391(3) 0.51363(19) 0.09875(17) 0.0206(7) Uani 1 1 d . . .
N2C N 0.6980(3) 0.4755(2) 0.10720(17) 0.0233(8) Uani 1 1 d . . .
C13C C 0.6388(3) 0.5413(3) 0.1122(2) 0.0245(9) Uani 1 1 d . . .
C14C C 0.5360(4) 0.4336(2) 0.0860(2) 0.0254(10) Uani 1 1 d . . .
H14C H 0.4752 0.4021 0.0756 0.031 Uiso 1 1 calc R . .
C15C C 0.6365(3) 0.4102(2) 0.0913(2) 0.0249(9) Uani 1 1 d . . .
H15C H 0.6608 0.3586 0.0852 0.030 Uiso 1 1 calc R . .
C16C C 0.8146(4) 0.4708(3) 0.1131(2) 0.0290(10) Uani 1 1 d . . .
C17C C 0.8526(4) 0.4079(3) 0.1635(3) 0.0388(12) Uani 1 1 d . . .
H17A H 0.8287 0.4211 0.2049 0.058 Uiso 1 1 calc R . .
H17B H 0.9295 0.4056 0.1691 0.058 Uiso 1 1 calc R . .
H17C H 0.8239 0.3570 0.1487 0.058 Uiso 1 1 calc R . .
C18C C 0.8630(4) 0.5494(3) 0.1344(3) 0.0374(12) Uani 1 1 d . . .
H18A H 0.8346 0.5900 0.1038 0.056 Uiso 1 1 calc R . .
H18B H 0.9394 0.5466 0.1354 0.056 Uiso 1 1 calc R . .
H18C H 0.8462 0.5621 0.1777 0.056 Uiso 1 1 calc R . .
C19C C 0.8433(4) 0.4489(3) 0.0469(3) 0.0392(12) Uani 1 1 d . . .
H19A H 0.8176 0.3961 0.0355 0.059 Uiso 1 1 calc R . .
H19B H 0.9198 0.4503 0.0481 0.059 Uiso 1 1 calc R . .
H19C H 0.8111 0.4862 0.0146 0.059 Uiso 1 1 calc R . .
N1A N 0.5827(3) 0.8779(2) 0.12513(18) 0.0259(8) Uani 1 1 d . . .
N2A N 0.7493(3) 0.8835(2) 0.13320(18) 0.0245(8) Uani 1 1 d . . .
C13A C 0.6695(4) 0.8340(2) 0.1435(2) 0.0273(10) Uani 1 1 d . . .
C14A C 0.6079(4) 0.9520(2) 0.1038(2) 0.0280(10) Uani 1 1 d . . .
H14A H 0.5600 0.9923 0.0886 0.034 Uiso 1 1 calc R . .
C15A C 0.7124(4) 0.9551(2) 0.1091(2) 0.0273(10) Uani 1 1 d . . .
H15A H 0.7536 0.9982 0.0983 0.033 Uiso 1 1 calc R . .
C16A C 0.8619(4) 0.8594(3) 0.1468(2) 0.0263(10) Uani 1 1 d . . .
C17A C 0.9328(4) 0.9236(3) 0.1266(2) 0.0321(11) Uani 1 1 d . . .
H17D H 0.9139 0.9348 0.0804 0.048 Uiso 1 1 calc R . .
H17E H 1.0061 0.9063 0.1345 0.048 Uiso 1 1 calc R . .
H17F H 0.9242 0.9710 0.1517 0.048 Uiso 1 1 calc R . .
C18A C 0.8886(4) 0.8431(3) 0.2188(2) 0.0313(11) Uani 1 1 d . . .
H18D H 0.8765 0.8904 0.2434 0.047 Uiso 1 1 calc R . .
H18E H 0.9625 0.8278 0.2283 0.047 Uiso 1 1 calc R . .
H18F H 0.8441 0.8007 0.2313 0.047 Uiso 1 1 calc R . .
C19A C 0.8770(4) 0.7858(3) 0.1068(2) 0.0297(10) Uani 1 1 d . . .
H19D H 0.8317 0.7439 0.1193 0.045 Uiso 1 1 calc R . .
H19E H 0.9505 0.7691 0.1150 0.045 Uiso 1 1 calc R . .
H19F H 0.8585 0.7975 0.0608 0.045 Uiso 1 1 calc R . .
N1B N 0.5333(3) 0.6500(2) 0.35257(19) 0.0260(8) Uani 1 1 d . . .
N2B N 0.6876(3) 0.6067(2) 0.38187(18) 0.0271(8) Uani 1 1 d . . .
C13B C 0.6241(4) 0.6324(3) 0.3287(2) 0.0287(10) Uani 1 1 d . . .
C14B C 0.5402(4) 0.6353(3) 0.4177(2) 0.0300(11) Uani 1 1 d . . .
H14B H 0.4865 0.6430 0.4444 0.036 Uiso 1 1 calc R . .
C15B C 0.6365(4) 0.6081(3) 0.4364(2) 0.0290(10) Uani 1 1 d . . .
H15B H 0.6648 0.5927 0.4789 0.035 Uiso 1 1 calc R . .
C16B C 0.7948(4) 0.5752(3) 0.3780(2) 0.0312(11) Uani 1 1 d . . .
C17B C 0.8447(4) 0.5487(3) 0.4449(2) 0.0419(13) Uani 1 1 d . . .
H17G H 0.8469 0.5928 0.4751 0.063 Uiso 1 1 calc R . .
H17H H 0.9162 0.5302 0.4425 0.063 Uiso 1 1 calc R . .
H17I H 0.8029 0.5063 0.4600 0.063 Uiso 1 1 calc R . .
C18B C 0.8627(4) 0.6404(3) 0.3552(3) 0.0446(13) Uani 1 1 d . . .
H18G H 0.8415 0.6501 0.3090 0.067 Uiso 1 1 calc R . .
H18H H 0.9366 0.6246 0.3623 0.067 Uiso 1 1 calc R . .
H18I H 0.8534 0.6882 0.3797 0.067 Uiso 1 1 calc R . .
C19B C 0.7853(5) 0.5077(3) 0.3303(3) 0.0486(15) Uani 1 1 d . . .
H19G H 0.7523 0.4630 0.3491 0.073 Uiso 1 1 calc R . .
H19H H 0.8553 0.4928 0.3209 0.073 Uiso 1 1 calc R . .
H19I H 0.7421 0.5238 0.2903 0.073 Uiso 1 1 calc R . .
O4 O 0.3073(3) 0.3756(3) 0.0902(2) 0.0590(12) Uani 1 1 d . . .
C14 C 0.2570(5) 0.3342(3) 0.0355(3) 0.0469(14) Uani 1 1 d . . .
H14D H 0.2797 0.2788 0.0367 0.056 Uiso 1 1 calc R . .
H14E H 0.2739 0.3582 -0.0051 0.056 Uiso 1 1 calc R . .
C15 C 0.1394(4) 0.3401(3) 0.0397(3) 0.0450(14) Uani 1 1 d . . .
H15D H 0.1043 0.2890 0.0303 0.054 Uiso 1 1 calc R . .
H15E H 0.1057 0.3795 0.0089 0.054 Uiso 1 1 calc R . .
C16 C 0.1342(4) 0.3651(3) 0.1101(3) 0.0416(13) Uani 1 1 d . . .
H16A H 0.1075 0.4192 0.1121 0.050 Uiso 1 1 calc R . .
H16B H 0.0885 0.3295 0.1313 0.050 Uiso 1 1 calc R . .
C17 C 0.2462(4) 0.3594(4) 0.1409(3) 0.0483(15) Uani 1 1 d . . .
H17J H 0.2608 0.3981 0.1763 0.058 Uiso 1 1 calc R . .
H17K H 0.2616 0.3064 0.1588 0.058 Uiso 1 1 calc R . .
O5 O 0.1398(3) 0.5621(2) 0.18121(19) 0.0438(9) Uani 1 1 d . . .
C18 C 0.1150(5) 0.5830(3) 0.2439(3) 0.0439(13) Uani 1 1 d . . .
H18J H 0.1759 0.5733 0.2772 0.053 Uiso 1 1 calc R . .
H18K H 0.0548 0.5517 0.2547 0.053 Uiso 1 1 calc R . .
C19 C 0.0874(5) 0.6694(3) 0.2409(3) 0.0439(13) Uani 1 1 d . . .
H19J H 0.1062 0.6951 0.2833 0.053 Uiso 1 1 calc R . .
H19K H 0.0119 0.6778 0.2259 0.053 Uiso 1 1 calc R . .
C20 C 0.1557(4) 0.6983(4) 0.1914(3) 0.0452(15) Uani 1 1 d . . .
H20A H 0.1268 0.7468 0.1700 0.054 Uiso 1 1 calc R . .
H20B H 0.2286 0.7082 0.2117 0.054 Uiso 1 1 calc R . .
C21 C 0.1510(4) 0.6316(3) 0.1445(3) 0.0452(14) Uani 1 1 d . . .
H21A H 0.0905 0.6377 0.1102 0.054 Uiso 1 1 calc R . .
H21B H 0.2162 0.6293 0.1239 0.054 Uiso 1 1 calc R . .
S1 S 0.77413(9) 0.16345(6) 0.05630(6) 0.0249(2) Uani 1 1 d . . .
O1 O 0.7420(3) 0.2327(2) 0.08745(19) 0.0466(10) Uani 1 1 d . . .
O2 O 0.6898(3) 0.1188(2) 0.02239(17) 0.0367(8) Uani 1 1 d . . .
O3 O 0.8545(3) 0.1177(2) 0.09323(18) 0.0422(9) Uani 1 1 d . . .
C13 C 0.8387(4) 0.2032(3) -0.0090(3) 0.0404(13) Uani 1 1 d . . .
F1 F 0.9189(3) 0.2485(2) 0.0124(2) 0.0647(11) Uani 1 1 d . . .
F2 F 0.8763(4) 0.1475(2) -0.0434(2) 0.0803(14) Uani 1 1 d . . .
F3 F 0.7731(3) 0.2471(2) -0.04835(18) 0.0711(12) Uani 1 1 d . . .

loop_
_atom_site_aniso_label
_atom_site_aniso_U_11
_atom_site_aniso_U_22
_atom_site_aniso_U_33
_atom_site_aniso_U_23
_atom_site_aniso_U_13
_atom_site_aniso_U_12
Tl1 0.02675(10) 0.01781(9) 0.02536(10) -0.00031(7) 0.00314(6) 0.00157(7)
C5 0.022(2) 0.022(2) 0.031(3) 0.0003(19) 0.0087(19) 0.0025(17)
C6 0.023(2) 0.015(2) 0.029(2) -0.0021(18) 0.0011(18) -0.0005(16)
C1 0.020(2) 0.020(2) 0.026(2) 0.0008(18) -0.0002(17) -0.0003(16)
C2 0.023(2) 0.014(2) 0.033(3) 0.0022(18) 0.0022(18) 0.0021(16)
C3 0.027(2) 0.019(2) 0.031(3) -0.0052(19) 0.0034(19) 0.0056(17)
C4 0.022(2) 0.028(2) 0.024(2) -0.0003(18) 0.0060(18) 0.0046(17)
C11 0.040(3) 0.025(2) 0.031(3) 0.005(2) 0.013(2) -0.002(2)
C12 0.028(2) 0.016(2) 0.026(2) -0.0011(17) 0.0016(18) 0.0019(17)
C7 0.031(2) 0.023(2) 0.024(2) 0.0027(19) 0.0026(19) -0.0048(18)
C8 0.032(3) 0.015(2) 0.038(3) -0.0004(19) 0.003(2) 0.0055(18)
C9 0.044(3) 0.026(3) 0.036(3) -0.007(2) 0.003(2) 0.009(2)
C10 0.034(3) 0.039(3) 0.029(3) -0.004(2) 0.009(2) 0.007(2)
N1C 0.0280(19) 0.0130(17) 0.0208(18) -0.0026(14) 0.0030(14) 0.0004(14)
N2C 0.0290(19) 0.0179(18) 0.023(2) -0.0034(15) 0.0040(15) 0.0022(15)
C13C 0.027(2) 0.021(2) 0.026(2) -0.0009(18) 0.0043(18) 0.0016(17)
C14C 0.037(3) 0.013(2) 0.026(2) -0.0057(17) 0.0040(19) -0.0064(18)
C15C 0.037(3) 0.015(2) 0.024(2) -0.0014(17) 0.0086(19) 0.0009(18)
C16C 0.032(2) 0.023(2) 0.032(3) -0.008(2) 0.003(2) 0.0040(19)
C17C 0.036(3) 0.038(3) 0.041(3) -0.004(2) 0.002(2) 0.009(2)
C18C 0.030(3) 0.032(3) 0.050(3) -0.011(2) 0.006(2) -0.001(2)
C19C 0.038(3) 0.037(3) 0.043(3) -0.009(2) 0.012(2) 0.006(2)
N1A 0.037(2) 0.0135(18) 0.026(2) 0.0005(15) 0.0002(16) 0.0013(15)
N2A 0.033(2) 0.0169(18) 0.023(2) 0.0006(15) -0.0007(16) -0.0042(15)
C13A 0.031(2) 0.018(2) 0.032(3) 0.0016(19) 0.001(2) -0.0010(18)
C14A 0.048(3) 0.010(2) 0.025(2) 0.0010(17) 0.002(2) 0.0009(19)
C15A 0.045(3) 0.012(2) 0.025(2) 0.0006(17) 0.005(2) -0.0034(18)
C16A 0.034(3) 0.021(2) 0.024(2) -0.0029(19) 0.0039(19) -0.0036(19)
C17A 0.040(3) 0.029(3) 0.028(3) -0.006(2) 0.006(2) -0.012(2)
C18A 0.035(3) 0.030(3) 0.028(3) 0.000(2) 0.002(2) -0.006(2)
C19A 0.038(3) 0.019(2) 0.033(3) -0.003(2) 0.006(2) -0.0049(19)
N1B 0.031(2) 0.0231(19) 0.025(2) -0.0015(16) 0.0081(16) 0.0021(15)
N2B 0.037(2) 0.025(2) 0.020(2) 0.0018(16) 0.0071(16) 0.0054(16)
C13B 0.036(3) 0.029(3) 0.021(2) 0.0034(19) 0.0044(19) 0.007(2)
C14B 0.042(3) 0.026(3) 0.024(2) -0.003(2) 0.010(2) -0.011(2)
C15B 0.042(3) 0.030(3) 0.015(2) 0.0019(19) 0.005(2) -0.003(2)
C16B 0.035(3) 0.032(3) 0.026(3) 0.001(2) 0.000(2) 0.005(2)
C17B 0.050(3) 0.043(3) 0.032(3) 0.000(2) -0.001(2) 0.013(3)
C18B 0.037(3) 0.050(3) 0.048(4) 0.009(3) 0.008(3) 0.001(3)
C19B 0.050(3) 0.047(4) 0.046(4) -0.014(3) -0.002(3) 0.016(3)
O4 0.045(2) 0.075(3) 0.060(3) -0.011(2) 0.015(2) -0.026(2)
C14 0.046(3) 0.047(4) 0.049(4) 0.001(3) 0.010(3) -0.001(3)
C15 0.038(3) 0.054(4) 0.046(3) -0.001(3) 0.013(3) -0.006(2)
C16 0.042(3) 0.033(3) 0.052(4) -0.007(3) 0.015(3) -0.006(2)
C17 0.044(3) 0.057(4) 0.044(4) -0.011(3) 0.008(3) -0.013(3)
O5 0.054(2) 0.032(2) 0.046(2) 0.0075(17) 0.0106(18) 0.0016(17)
C18 0.052(3) 0.037(3) 0.044(3) 0.011(3) 0.010(3) 0.007(3)
C19 0.051(3) 0.038(3) 0.042(3) 0.008(2) 0.003(3) 0.003(2)
C20 0.035(3) 0.037(3) 0.060(4) 0.018(3) -0.002(3) -0.002(2)
C21 0.036(3) 0.054(4) 0.047(4) 0.015(3) 0.009(3) 0.004(3)
S1 0.0296(6) 0.0180(5) 0.0280(6) 0.0041(4) 0.0071(5) 0.0009(4)
O1 0.068(3) 0.0242(19) 0.053(3) -0.0050(17) 0.031(2) 0.0047(18)
O2 0.0331(19) 0.034(2) 0.042(2) 0.0076(16) 0.0013(15) -0.0042(15)
O3 0.042(2) 0.0289(19) 0.052(2) 0.0110(17) -0.0092(17) -0.0007(16)
C13 0.039(3) 0.035(3) 0.051(4) 0.006(3) 0.020(3) 0.001(2)
F1 0.050(2) 0.050(2) 0.097(3) 0.013(2) 0.019(2) -0.0197(17)
F2 0.121(4) 0.049(2) 0.088(3) -0.013(2) 0.077(3) -0.006(2)
F3 0.070(2) 0.083(3) 0.063(3) 0.049(2) 0.018(2) 0.002(2)

loop_
_atom_type_symbol
_atom_type_description
_atom_type_scat_dispersion_real
_atom_type_scat_dispersion_imag
_atom_type_scat_source
C C 0.0033 0.0016 'International Tables Vol C Tables 4.2.6.8 and 6.1.1.4'
H H 0.0000 0.0000 'International Tables Vol C Tables 4.2.6.8 and 6.1.1.4'
N N 0.0061 0.0033 'International Tables Vol C Tables 4.2.6.8 and 6.1.1.4'
O O 0.0106 0.0060 'International Tables Vol C Tables 4.2.6.8 and 6.1.1.4'
F F 0.0171 0.0103 'International Tables Vol C Tables 4.2.6.8 and 6.1.1.4'
S S 0.1246 0.1234 'International Tables Vol C Tables 4.2.6.8 and 6.1.1.4'
Tl Tl -2.8358 9.6688 'International Tables Vol C Tables 4.2.6.8 and 6.1.1.4'

loop_
_geom_angle_atom_site_label_1
_geom_angle_atom_site_label_2
_geom_angle_atom_site_label_3
_geom_angle
_geom_angle_site_symmetry_1
_geom_angle_site_symmetry_3
_geom_angle_publ_flag
C13C Tl1 C13A 118.90(12) . . ?
C13C Tl1 C13B 109.65(13) . . ?
C13A Tl1 C13B 124.05(13) . . ?
C6 C5 C4 119.8(4) . . ?
C6 C5 C11 120.2(4) . . ?
C4 C5 C11 119.9(4) . . ?
C5 C6 C1 120.8(4) . . ?
C5 C6 C12 119.3(4) . . ?
C1 C6 C12 119.9(4) . . ?
C2 C1 C6 118.4(4) . . ?
C2 C1 C7 120.1(4) . . ?
C6 C1 C7 121.3(4) . . ?
C3 C2 C1 121.7(4) . . ?
C3 C2 C8 119.3(4) . . ?
C1 C2 C8 118.9(4) . . ?
C2 C3 C4 119.0(4) . . ?
C2 C3 C9 121.0(4) . . ?
C4 C3 C9 120.0(4) . . ?
C3 C4 C5 119.9(4) . . ?
C3 C4 C10 120.7(4) . . ?
C5 C4 C10 119.4(4) . . ?
N1C C12 C6 113.5(3) . . ?
N1A C8 C2 113.5(4) . . ?
N1B C10 C4 112.8(4) . . ?
C13C N1C C14C 112.5(4) . . ?
C13C N1C C12 126.6(3) . . ?
C14C N1C C12 120.8(4) . . ?
C13C N2C C15C 112.2(4) . . ?
C13C N2C C16C 126.9(4) . . ?
C15C N2C C16C 120.8(3) . . ?
N1C C13C N2C 102.5(3) . . ?
N1C C13C Tl1 119.6(3) . . ?
N2C C13C Tl1 128.8(3) . . ?
C15C C14C N1C 105.9(4) . . ?
C14C C15C N2C 106.9(4) . . ?
N2C C16C C18C 110.1(4) . . ?
N2C C16C C19C 107.5(4) . . ?
C18C C16C C19C 110.1(4) . . ?
N2C C16C C17C 108.6(4) . . ?
C18C C16C C17C 109.7(4) . . ?
C19C C16C C17C 110.8(4) . . ?
C13A N1A C14A 112.1(4) . . ?
C13A N1A C8 124.9(4) . . ?
C14A N1A C8 123.0(4) . . ?
C13A N2A C15A 112.2(4) . . ?
C13A N2A C16A 121.8(4) . . ?
C15A N2A C16A 126.0(4) . . ?
N1A C13A N2A 102.6(4) . . ?
N1A C13A Tl1 128.2(3) . . ?
N2A C13A Tl1 129.2(3) . . ?
C15A C14A N1A 106.5(4) . . ?
C14A C15A N2A 106.6(4) . . ?
N2A C16A C17A 110.5(4) . . ?
N2A C16A C18A 109.0(4) . . ?
C17A C16A C18A 109.9(4) . . ?
N2A C16A C19A 108.1(4) . . ?
C17A C16A C19A 108.5(4) . . ?
C18A C16A C19A 110.9(4) . . ?
C13B N1B C14B 112.1(4) . . ?
C13B N1B C10 125.7(4) . . ?
C14B N1B C10 122.1(4) . . ?
C13B N2B C15B 111.5(4) . . ?
C13B N2B C16B 122.1(4) . . ?
C15B N2B C16B 126.3(4) . . ?
N2B C13B N1B 102.9(4) . . ?
N2B C13B Tl1 128.6(3) . . ?
N1B C13B Tl1 127.4(3) . . ?
C15B C14B N1B 106.8(4) . . ?
C14B C15B N2B 106.8(4) . . ?
N2B C16B C19B 108.3(4) . . ?
N2B C16B C17B 109.7(4) . . ?
C19B C16B C17B 111.2(4) . . ?
N2B C16B C18B 108.8(4) . . ?
C19B C16B C18B 110.5(5) . . ?
C17B C16B C18B 108.2(4) . . ?
C14 O4 C17 105.2(4) . . ?
O4 C14 C15 105.6(5) . . ?
C14 C15 C16 103.9(5) . . ?
C17 C16 C15 103.4(4) . . ?
O4 C17 C16 105.1(5) . . ?
C18 O5 C21 109.4(4) . . ?
O5 C18 C19 106.5(4) . . ?
C18 C19 C20 101.1(5) . . ?
C21 C20 C19 102.6(5) . . ?
O5 C21 C20 106.3(5) . . ?
O2 S1 O3 114.7(2) . . ?
O2 S1 O1 114.7(2) . . ?
O3 S1 O1 115.8(2) . . ?
O2 S1 C13 102.7(2) . . ?
O3 S1 C13 103.9(2) . . ?
O1 S1 C13 102.6(2) . . ?
F1 C13 F2 106.4(4) . . ?
F1 C13 F3 106.3(5) . . ?
F2 C13 F3 108.7(5) . . ?
F1 C13 S1 112.2(4) . . ?
F2 C13 S1 111.9(4) . . ?
F3 C13 S1 111.1(3) . . ?

loop_
_geom_bond_atom_site_label_1
_geom_bond_atom_site_label_2
_geom_bond_distance
_geom_bond_site_symmetry_2
_geom_bond_publ_flag
Tl1 C13C 2.893(4) . ?
Tl1 C13A 2.979(4) . ?
Tl1 C13B 2.985(5) . ?
C5 C6 1.388(6) . ?
C5 C4 1.416(6) . ?
C5 C11 1.522(6) . ?
C6 C1 1.406(6) . ?
C6 C12 1.520(6) . ?
C1 C2 1.399(6) . ?
C1 C7 1.505(6) . ?
C2 C3 1.396(6) . ?
C2 C8 1.511(6) . ?
C3 C4 1.403(6) . ?
C3 C9 1.517(6) . ?
C4 C10 1.505(6) . ?
C12 N1C 1.469(5) . ?
C8 N1A 1.472(6) . ?
C10 N1B 1.470(6) . ?
N1C C13C 1.360(5) . ?
N1C C14C 1.394(5) . ?
N2C C13C 1.369(5) . ?
N2C C15C 1.383(5) . ?
N2C C16C 1.489(6) . ?
C14C C15C 1.343(6) . ?
C16C C18C 1.522(6) . ?
C16C C19C 1.523(7) . ?
C16C C17C 1.539(7) . ?
N1A C13A 1.358(6) . ?
N1A C14A 1.395(5) . ?
N2A C13A 1.368(5) . ?
N2A C15A 1.385(5) . ?
N2A C16A 1.495(6) . ?
C14A C15A 1.335(7) . ?
C16A C17A 1.522(6) . ?
C16A C18A 1.523(7) . ?
C16A C19A 1.537(6) . ?
N1B C13B 1.361(6) . ?
N1B C14B 1.374(6) . ?
N2B C13B 1.361(6) . ?
N2B C15B 1.387(6) . ?
N2B C16B 1.492(6) . ?
C14B C15B 1.331(7) . ?
C16B C19B 1.518(7) . ?
C16B C17B 1.525(7) . ?
C16B C18B 1.530(7) . ?
O4 C14 1.425(7) . ?
O4 C17 1.426(7) . ?
C14 C15 1.528(8) . ?
C15 C16 1.540(8) . ?
C16 C17 1.500(8) . ?
O5 C18 1.431(6) . ?
O5 C21 1.432(6) . ?
C18 C19 1.520(7) . ?
C19 C20 1.523(8) . ?
C20 C21 1.500(9) . ?
S1 O2 1.434(3) . ?
S1 O3 1.436(3) . ?
S1 O1 1.437(3) . ?
S1 C13 1.818(5) . ?
C13 F1 1.320(6) . ?
C13 F2 1.322(6) . ?
C13 F3 1.328(6) . ?
